data_4031862
loop_
_publ_author_name
'Picado, Alfredo'
'Li, ShengJian'
'Dieter, R. Karl'

_publ_section_title
;
 A Serendipitous Synthesis of Bis-Heterocyclic Spiro 3(2H)-Furanones.
;
_journal_issue 4
_journal_name_full 'The Journal of organic chemistry'
_journal_page_first 1391
_journal_page_last 1400
_journal_paper_doi 10.1021/acs.joc.5b02350
_journal_volume 81
_journal_year 2016
_chemical_absolute_configuration ad
_chemical_formula_sum 'C16 H23 N O4'
_chemical_formula_weight 293.35
_space_group_crystal_system orthorhombic
_space_group_IT_number 19
_space_group_name_Hall 'P 2ac 2ab'
_space_group_name_H-M_alt 'P 21 21 21'
_symmetry_space_group_name_Hall 'P 2ac 2ab'
_symmetry_space_group_name_H-M 'P 21 21 21'
_atom_sites_solution_hydrogens geom
_atom_sites_solution_primary direct
_atom_sites_solution_secondary difmap
_audit_creation_method SHELXL-2014/7
_cell_angle_alpha 90
_cell_angle_beta 90
_cell_angle_gamma 90
_cell_formula_units_Z 4
_cell_length_a 8.7921(18)
_cell_length_b 11.303(2)
_cell_length_c 15.658(3)
_cell_measurement_reflns_used 5795
_cell_measurement_temperature 200(2)
_cell_measurement_theta_max 26.7188
_cell_measurement_theta_min 2.9352
_cell_volume 1556.0(5)
_computing_cell_refinement 'CrystalClear (Rigaku/MSC, 2006)'
_computing_data_collection 'CrystalClear (Rigaku/MSC, 2006)'
_computing_data_reduction 'CrystalClear (Rigaku/MSC, 2006)'
_computing_molecular_graphics 'DIAMOND (Bradenburg, 1999)'
_computing_publication_material 'SHELXL-2014/7 (Sheldrick, 2014)'
_computing_structure_refinement 'SHELXL-2014/7 (Sheldrick, 2014)'
_computing_structure_solution 'SHELXS-97 (Sheldrick, 1990)'
_diffrn_ambient_temperature 200(2)
_diffrn_detector_area_resol_mean 14.6199
_diffrn_measured_fraction_theta_full 0.998
_diffrn_measured_fraction_theta_max 0.998
_diffrn_measurement_device_type 'Rigaku AFC8S'
_diffrn_measurement_method '\w scans'
_diffrn_radiation_type MoK\a
_diffrn_radiation_wavelength 0.71073
_diffrn_reflns_av_R_equivalents 0.0301
_diffrn_reflns_av_unetI/netI 0.0234
_diffrn_reflns_laue_measured_fraction_full 0.998
_diffrn_reflns_laue_measured_fraction_max 0.998
_diffrn_reflns_limit_h_max 10
_diffrn_reflns_limit_h_min -10
_diffrn_reflns_limit_k_max 13
_diffrn_reflns_limit_k_min -13
_diffrn_reflns_limit_l_max 18
_diffrn_reflns_limit_l_min -17
_diffrn_reflns_number 12873
_diffrn_reflns_point_group_measured_fraction_full 0.998
_diffrn_reflns_point_group_measured_fraction_max 0.998
_diffrn_reflns_theta_full 25.242
_diffrn_reflns_theta_max 25.248
_diffrn_reflns_theta_min 2.602
_diffrn_source 'fine-focus sealed tube'
_exptl_absorpt_coefficient_mu 0.089
_exptl_absorpt_correction_T_max 0.9763
_exptl_absorpt_correction_T_min 0.9541
_exptl_absorpt_correction_type multi-scan
_exptl_absorpt_process_details 'REQAB, CrystalClear'
_exptl_crystal_colour Colorless
_exptl_crystal_density_diffrn 1.252
_exptl_crystal_density_meas ?
_exptl_crystal_density_method 'not measured'
_exptl_crystal_description Prism
_exptl_crystal_F_000 632
_exptl_crystal_size_max 0.530
_exptl_crystal_size_mid 0.320
_exptl_crystal_size_min 0.270
_refine_diff_density_max 0.283
_refine_diff_density_min -0.275
_refine_diff_density_rms 0.046
_refine_ls_abs_structure_details
;
 Flack x determined using 982 quotients [(I+)-(I-)]/[(I+)+(I-)]
 (Parsons, Flack and Wagner, Acta Cryst. B69 (2013) 249-259).
;
_refine_ls_abs_structure_Flack 0.2(4)
_refine_ls_extinction_coef 0.026(5)
_refine_ls_extinction_expression Fc^*^=kFc[1+0.001xFc^2^\l^3^/sin(2\q)]^-1/4^
_refine_ls_extinction_method 'SHELXL-2014/7 (Sheldrick 2014'
_refine_ls_goodness_of_fit_ref 1.046
_refine_ls_hydrogen_treatment constr
_refine_ls_matrix_type full
_refine_ls_number_parameters 194
_refine_ls_number_reflns 2823
_refine_ls_number_restraints 0
_refine_ls_restrained_S_all 1.046
_refine_ls_R_factor_all 0.0604
_refine_ls_R_factor_gt 0.0523
_refine_ls_shift/su_max 0.000
_refine_ls_shift/su_mean 0.000
_refine_ls_structure_factor_coef Fsqd
_refine_ls_weighting_details 'w=1/[\s^2^(Fo^2^)+(0.0681P)^2^+0.7905P] where P=(Fo^2^+2Fc^2^)/3'
_refine_ls_weighting_scheme calc
_refine_ls_wR_factor_gt 0.1311
_refine_ls_wR_factor_ref 0.1400
_reflns_Friedel_coverage 0.727
_reflns_friedel_fraction_full 0.999
_reflns_friedel_fraction_max 0.999
_reflns_number_gt 2524
_reflns_number_total 2823
_reflns_threshold_expression 'I > 2\s(I)'
_cod_data_source_file jo5b02350_si_002.cif
_cod_data_source_block cpd7
_cod_depositor_comments
;
The following automatic conversions were performed:

'_exptl_crystal_density_meas' value 'not measured' was changed to '?'
- the value is perceived as not measured.

Automatic conversion script
Id: cif_fix_values 4268 2015-11-12 08:31:59Z antanas 

 Adding full bibliography for 4031862--4031865.cif.
;
_cod_database_code 4031862
_shelx_shelxl_version_number 2014/7
_shelx_space_group_comment
;
The symmetry employed for this shelxl refinement is uniquely defined
by the following loop, which should always be used as a source of
symmetry information in preference to the above space-group names.
They are only intended as comments.
;
_shelx_estimated_absorpt_t_min 0.977
_shelx_estimated_absorpt_t_max 1.000

loop_
_space_group_symop_operation_xyz
'x, y, z'
'-x+1/2, -y, z+1/2'
'-x, y+1/2, -z+1/2'
'x+1/2, -y+1/2, -z'

loop_
_atom_site_label
_atom_site_type_symbol
_atom_site_fract_x
_atom_site_fract_y
_atom_site_fract_z
_atom_site_U_iso_or_equiv
_atom_site_adp_type
_atom_site_occupancy
_atom_site_site_symmetry_order
_atom_site_calc_flag
_atom_site_refinement_flags_posn
_atom_site_refinement_flags_adp
O1 O 0.0703(3) 0.6352(2) 0.71245(16) 0.0422(6) Uani 1 1 d . .
O3 O -0.2618(3) 0.5654(2) 0.68744(15) 0.0410(6) Uani 1 1 d . .
N1 N -0.0918(3) 0.6255(3) 0.59144(18) 0.0383(7) Uani 1 1 d . .
O4 O -0.2814(3) 0.5036(3) 0.54926(19) 0.0532(8) Uani 1 1 d . .
O2 O -0.2255(3) 0.8429(3) 0.67856(19) 0.0530(8) Uani 1 1 d . .
C12 C -0.2189(4) 0.5593(3) 0.6051(2) 0.0389(8) Uani 1 1 d . .
C4 C -0.0207(4) 0.7025(3) 0.6513(2) 0.0379(8) Uani 1 1 d . .
C5 C -0.1245(4) 0.7800(3) 0.7076(2) 0.0390(8) Uani 1 1 d . .
C2 C 0.1307(5) 0.6889(4) 0.5250(3) 0.0526(11) Uani 1 1 d . .
H2A H 0.1664 0.7310 0.4733 0.063 Uiso 1 1 calc R U
H2B H 0.2115 0.6345 0.5449 0.063 Uiso 1 1 calc R U
C16 C -0.4087(5) 0.3829(4) 0.7043(3) 0.0568(11) Uani 1 1 d . .
H16A H -0.4041 0.3628 0.6435 0.085 Uiso 1 1 calc R U
H16B H -0.5017 0.3499 0.7292 0.085 Uiso 1 1 calc R U
H16C H -0.3199 0.3498 0.7336 0.085 Uiso 1 1 calc R U
C6 C -0.0719(4) 0.7628(3) 0.7932(2) 0.0392(8) Uani 1 1 d . .
C7 C 0.0352(4) 0.6787(3) 0.7914(2) 0.0401(8) Uani 1 1 d . .
C14 C -0.5383(5) 0.5748(4) 0.6655(3) 0.0545(11) Uani 1 1 d . .
H14A H -0.5256 0.6609 0.6676 0.082 Uiso 1 1 calc R U
H14B H -0.6358 0.5532 0.6916 0.082 Uiso 1 1 calc R U
H14C H -0.5365 0.5482 0.6060 0.082 Uiso 1 1 calc R U
C15 C -0.4154(5) 0.5506(4) 0.8082(3) 0.0532(10) Uani 1 1 d . .
H15A H -0.3314 0.5127 0.8389 0.080 Uiso 1 1 calc R U
H15B H -0.5124 0.5248 0.8328 0.080 Uiso 1 1 calc R U
H15C H -0.4065 0.6368 0.8134 0.080 Uiso 1 1 calc R U
C13 C -0.4094(4) 0.5159(3) 0.7145(3) 0.0405(8) Uani 1 1 d . .
C8 C 0.1171(5) 0.6285(4) 0.8651(3) 0.0522(10) Uani 1 1 d . .
H8A H 0.2259 0.6505 0.8620 0.063 Uiso 1 1 calc R U
H8B H 0.1097 0.5411 0.8639 0.063 Uiso 1 1 calc R U
C3 C 0.0851(5) 0.7754(4) 0.5948(2) 0.0492(10) Uani 1 1 d . .
H3A H 0.0315 0.8448 0.5706 0.059 Uiso 1 1 calc R U
H3B H 0.1751 0.8029 0.6272 0.059 Uiso 1 1 calc R U
C11 C -0.1276(5) 0.8184(4) 0.8742(3) 0.0543(11) Uani 1 1 d . .
H11A H -0.1128 0.9051 0.8713 0.065 Uiso 1 1 calc R U
H11B H -0.2378 0.8027 0.8809 0.065 Uiso 1 1 calc R U
C1 C -0.0162(4) 0.6232(4) 0.5080(2) 0.0462(9) Uani 1 1 d . .
H1A H -0.0780 0.6639 0.4641 0.055 Uiso 1 1 calc R U
H1B H 0.0038 0.5410 0.4892 0.055 Uiso 1 1 calc R U
C10 C -0.0441(13) 0.7700(7) 0.9486(3) 0.129(4) Uani 1 1 d . .
H10A H 0.0174 0.8361 0.9717 0.155 Uiso 1 1 calc R U
H10B H -0.1219 0.7518 0.9924 0.155 Uiso 1 1 calc R U
C9 C 0.0504(8) 0.6740(9) 0.9455(3) 0.111(3) Uani 1 1 d . .
H9A H -0.0060 0.6074 0.9716 0.133 Uiso 1 1 calc R U
H9B H 0.1367 0.6916 0.9841 0.133 Uiso 1 1 calc R U

loop_
_atom_site_aniso_label
_atom_site_aniso_U_11
_atom_site_aniso_U_22
_atom_site_aniso_U_33
_atom_site_aniso_U_23
_atom_site_aniso_U_13
_atom_site_aniso_U_12
O1 0.0425(13) 0.0510(15) 0.0330(13) -0.0036(11) -0.0007(11) 0.0064(11)
O3 0.0388(13) 0.0478(14) 0.0365(13) -0.0004(11) 0.0017(10) -0.0109(11)
N1 0.0406(15) 0.0458(17) 0.0284(14) -0.0046(13) 0.0028(13) -0.0028(13)
O4 0.0578(18) 0.0591(16) 0.0426(15) -0.0118(13) -0.0029(14) -0.0144(14)
O2 0.0520(16) 0.0566(17) 0.0504(17) -0.0025(13) -0.0066(13) 0.0122(14)
C12 0.0405(17) 0.0399(18) 0.0365(18) -0.0006(15) -0.0006(15) -0.0053(16)
C4 0.0358(18) 0.044(2) 0.0340(18) 0.0023(15) -0.0029(14) -0.0014(15)
C5 0.0384(18) 0.0418(19) 0.0368(18) 0.0008(16) -0.0018(15) -0.0034(15)
C2 0.042(2) 0.077(3) 0.039(2) 0.0033(19) 0.0072(17) -0.003(2)
C16 0.056(2) 0.042(2) 0.072(3) 0.008(2) 0.000(2) -0.0065(19)
C6 0.0414(18) 0.0426(19) 0.0337(18) -0.0058(15) -0.0007(15) -0.0052(15)
C7 0.0421(18) 0.046(2) 0.0316(17) 0.0018(15) -0.0005(15) -0.0075(15)
C14 0.044(2) 0.061(3) 0.059(3) 0.002(2) -0.0061(18) 0.0076(19)
C15 0.051(2) 0.062(2) 0.046(2) 0.007(2) 0.0087(18) -0.004(2)
C13 0.0329(17) 0.0394(19) 0.049(2) 0.0064(16) 0.0030(16) -0.0040(14)
C8 0.059(2) 0.058(2) 0.041(2) 0.0053(19) -0.0151(19) -0.007(2)
C3 0.048(2) 0.060(2) 0.040(2) 0.0036(18) 0.0029(18) -0.0152(19)
C11 0.060(2) 0.062(3) 0.041(2) -0.0158(19) 0.0063(19) -0.005(2)
C1 0.049(2) 0.058(2) 0.0316(18) -0.0009(17) 0.0060(16) 0.0008(19)
C10 0.245(10) 0.110(5) 0.032(2) -0.010(3) -0.004(4) 0.084(6)
C9 0.096(4) 0.203(8) 0.034(3) 0.003(4) -0.004(3) 0.057(5)

loop_
_atom_type_symbol
_atom_type_description
_atom_type_scat_dispersion_real
_atom_type_scat_dispersion_imag
_atom_type_scat_source
C C 0.0033 0.0016 'International Tables Vol C Tables 4.2.6.8 and 6.1.1.4'
H H 0.0000 0.0000 'International Tables Vol C Tables 4.2.6.8 and 6.1.1.4'
N N 0.0061 0.0033 'International Tables Vol C Tables 4.2.6.8 and 6.1.1.4'
O O 0.0106 0.0060 'International Tables Vol C Tables 4.2.6.8 and 6.1.1.4'

loop_
_geom_angle_atom_site_label_1
_geom_angle_atom_site_label_2
_geom_angle_atom_site_label_3
_geom_angle
C7 O1 C4 106.3(3)
C12 O3 C13 120.2(3)
C12 N1 C4 126.4(3)
C12 N1 C1 120.1(3)
C4 N1 C1 113.5(3)
O4 C12 O3 126.3(3)
O4 C12 N1 123.1(3)
O3 C12 N1 110.6(3)
N1 C4 O1 110.7(3)
N1 C4 C3 102.4(3)
O1 C4 C3 109.1(3)
N1 C4 C5 117.6(3)
O1 C4 C5 104.2(3)
C3 C4 C5 112.7(3)
O2 C5 C6 131.4(4)
O2 C5 C4 123.1(3)
C6 C5 C4 105.5(3)
C1 C2 C3 102.5(3)
C1 C2 H2A 111.3
C3 C2 H2A 111.3
C1 C2 H2B 111.3
C3 C2 H2B 111.3
H2A C2 H2B 109.2
C13 C16 H16A 109.5
C13 C16 H16B 109.5
H16A C16 H16B 109.5
C13 C16 H16C 109.5
H16A C16 H16C 109.5
H16B C16 H16C 109.5
C7 C6 C5 107.7(3)
C7 C6 C11 123.1(4)
C5 C6 C11 129.1(4)
C6 C7 O1 115.7(3)
C6 C7 C8 126.9(4)
O1 C7 C8 117.4(3)
C13 C14 H14A 109.5
C13 C14 H14B 109.5
H14A C14 H14B 109.5
C13 C14 H14C 109.5
H14A C14 H14C 109.5
H14B C14 H14C 109.5
C13 C15 H15A 109.5
C13 C15 H15B 109.5
H15A C15 H15B 109.5
C13 C15 H15C 109.5
H15A C15 H15C 109.5
H15B C15 H15C 109.5
O3 C13 C16 110.1(3)
O3 C13 C15 102.1(3)
C16 C13 C15 111.1(4)
O3 C13 C14 110.1(3)
C16 C13 C14 112.6(4)
C15 C13 C14 110.3(3)
C7 C8 C9 109.8(4)
C7 C8 H8A 109.7
C9 C8 H8A 109.7
C7 C8 H8B 109.7
C9 C8 H8B 109.7
H8A C8 H8B 108.2
C2 C3 C4 103.4(3)
C2 C3 H3A 111.1
C4 C3 H3A 111.1
C2 C3 H3B 111.1
C4 C3 H3B 111.1
H3A C3 H3B 109.1
C10 C11 C6 110.4(4)
C10 C11 H11A 109.6
C6 C11 H11A 109.6
C10 C11 H11B 109.6
C6 C11 H11B 109.6
H11A C11 H11B 108.1
N1 C1 C2 102.8(3)
N1 C1 H1A 111.2
C2 C1 H1A 111.2
N1 C1 H1B 111.2
C2 C1 H1B 111.2
H1A C1 H1B 109.1
C9 C10 C11 124.4(5)
C9 C10 H10A 106.2
C11 C10 H10A 106.2
C9 C10 H10B 106.2
C11 C10 H10B 106.2
H10A C10 H10B 106.4
C10 C9 C8 123.2(5)
C10 C9 H9A 106.5
C8 C9 H9A 106.5
C10 C9 H9B 106.5
C8 C9 H9B 106.5
H9A C9 H9B 106.5

loop_
_geom_bond_atom_site_label_1
_geom_bond_atom_site_label_2
_geom_bond_distance
O1 C7 1.366(4)
O1 C4 1.461(4)
O3 C12 1.346(4)
O3 C13 1.476(4)
N1 C12 1.362(5)
N1 C4 1.425(5)
N1 C1 1.466(5)
O4 C12 1.209(5)
O2 C5 1.225(4)
C4 C3 1.525(5)
C4 C5 1.542(5)
C5 C6 1.430(5)
C2 C1 1.513(6)
C2 C3 1.520(6)
C2 H2A 0.9900
C2 H2B 0.9900
C16 C13 1.512(5)
C16 H16A 0.9800
C16 H16B 0.9800
C16 H16C 0.9800
C6 C7 1.338(5)
C6 C11 1.497(5)
C7 C8 1.474(5)
C14 C13 1.522(5)
C14 H14A 0.9800
C14 H14B 0.9800
C14 H14C 0.9800
C15 C13 1.519(6)
C15 H15A 0.9800
C15 H15B 0.9800
C15 H15C 0.9800
C8 C9 1.481(7)
C8 H8A 0.9900
C8 H8B 0.9900
C3 H3A 0.9900
C3 H3B 0.9900
C11 C10 1.483(8)
C11 H11A 0.9900
C11 H11B 0.9900
C1 H1A 0.9900
C1 H1B 0.9900
C10 C9 1.368(10)
C10 H10A 0.9900
C10 H10B 0.9900
C9 H9A 0.9900
C9 H9B 0.9900

loop_
_geom_torsion_atom_site_label_1
_geom_torsion_atom_site_label_2
_geom_torsion_atom_site_label_3
_geom_torsion_atom_site_label_4
_geom_torsion
C13 O3 C12 O4 -9.5(6)
C13 O3 C12 N1 170.6(3)
C4 N1 C12 O4 173.2(4)
C1 N1 C12 O4 -5.6(6)
C4 N1 C12 O3 -6.9(5)
C1 N1 C12 O3 174.3(3)
C12 N1 C4 O1 78.6(4)
C1 N1 C4 O1 -102.5(3)
C12 N1 C4 C3 -165.2(4)
C1 N1 C4 C3 13.7(4)
C12 N1 C4 C5 -41.0(5)
C1 N1 C4 C5 137.9(3)
C7 O1 C4 N1 -133.5(3)
C7 O1 C4 C3 114.5(3)
C7 O1 C4 C5 -6.1(3)
N1 C4 C5 O2 -51.6(5)
O1 C4 C5 O2 -174.5(3)
C3 C4 C5 O2 67.3(5)
N1 C4 C5 C6 130.2(3)
O1 C4 C5 C6 7.3(3)
C3 C4 C5 C6 -110.9(3)
O2 C5 C6 C7 176.2(4)
C4 C5 C6 C7 -5.8(4)
O2 C5 C6 C11 0.2(7)
C4 C5 C6 C11 178.2(4)
C5 C6 C7 O1 2.1(4)
C11 C6 C7 O1 178.4(3)
C5 C6 C7 C8 -177.4(4)
C11 C6 C7 C8 -1.1(6)
C4 O1 C7 C6 2.8(4)
C4 O1 C7 C8 -177.6(3)
C12 O3 C13 C16 66.3(4)
C12 O3 C13 C15 -175.7(3)
C12 O3 C13 C14 -58.4(4)
C6 C7 C8 C9 7.1(7)
O1 C7 C8 C9 -172.4(5)
C1 C2 C3 C4 39.5(4)
N1 C4 C3 C2 -32.6(4)
O1 C4 C3 C2 84.7(3)
C5 C4 C3 C2 -160.0(3)
C7 C6 C11 C10 1.9(7)
C5 C6 C11 C10 177.3(6)
C12 N1 C1 C2 -170.3(3)
C4 N1 C1 C2 10.7(4)
C3 C2 C1 N1 -30.5(4)
C6 C11 C10 C9 -10.7(12)
C11 C10 C9 C8 18.9(16)
C7 C8 C9 C10 -15.5(11)
